data_2224033
loop_
_publ_author_name
'Fun, Hoong-Kun'
'Goh, Jia Hao'
'Reddy, B. Palakshi'
'Vijayakumar, V.'
'Sarveswari, S.'

_publ_section_title
;Diammonium
 1,1',3,3'-tetramethyl-2,2',4,4',6,6'-hexaoxoperhydro-5,5'-bipyrimidine-5,5'-diide
 monohydrate
;
_journal_coeditor_code TK2548
_journal_issue 11
_journal_name_full 'Acta Crystallographica Section E'
_journal_page_first o2655
_journal_page_last o2656
_journal_paper_doi 10.1107/S1600536809039968
_journal_volume 65
_journal_year 2009
_chemical_formula_iupac '2N H4 +, C12 H12 N4 O6 2-, H2 O'
_chemical_formula_moiety '2(H4 N +), C12 H12 N4 O6 2-, H2 O'
_chemical_formula_sum 'C12 H22 N6 O7'
_chemical_formula_weight 362.36
_chemical_name_systematic
;
Diammonium 1,1',3,3'-tetramethyl-2,2',4,4',6,6'-hexaoxoperhydro-
5,5'-bipyrimidine-5,5'-diide monohydrate
;
_space_group_IT_number 7
_symmetry_cell_setting monoclinic
_symmetry_space_group_name_Hall 'P -2yc'
_symmetry_space_group_name_H-M 'P 1 c 1'
_atom_sites_solution_hydrogens geom
_atom_sites_solution_primary direct
_atom_sites_solution_secondary difmap
_audit_creation_method SHELXL-97
_cell_angle_alpha 90.00
_cell_angle_beta 100.5950(10)
_cell_angle_gamma 90.00
_cell_formula_units_Z 2
_cell_length_a 8.53450(10)
_cell_length_b 12.1579(2)
_cell_length_c 7.74820(10)
_cell_measurement_reflns_used 9975
_cell_measurement_temperature 100.00(10)
_cell_measurement_theta_max 34.63
_cell_measurement_theta_min 2.95
_cell_volume 790.259(19)
_computing_cell_refinement 'SAINT (Bruker, 2005)'
_computing_data_collection 'APEX2 (Bruker, 2005)'
_computing_data_reduction 'SAINT (Bruker, 2005)'
_computing_molecular_graphics 'SHELXTL (Sheldrick, 2008)'
_computing_publication_material
;
SHELXTL (Sheldrick, 2008) and PLATON (Spek, 2009)
;
_computing_structure_refinement 'SHELXTL (Sheldrick, 2008)'
_computing_structure_solution 'SHELXTL (Sheldrick, 2008)'
_diffrn_ambient_temperature 100.00(10)
_diffrn_measured_fraction_theta_full 0.996
_diffrn_measured_fraction_theta_max 0.996
_diffrn_measurement_device_type
;
Bruker SMART APEXII CCD area-detector
;
_diffrn_measurement_method '\f and \w'
_diffrn_radiation_monochromator graphite
_diffrn_radiation_source 'fine-focus sealed tube'
_diffrn_radiation_type MoK\a
_diffrn_radiation_wavelength 0.71073
_diffrn_reflns_av_R_equivalents 0.0256
_diffrn_reflns_av_sigmaI/netI 0.0238
_diffrn_reflns_limit_h_max 13
_diffrn_reflns_limit_h_min -13
_diffrn_reflns_limit_k_max 19
_diffrn_reflns_limit_k_min -19
_diffrn_reflns_limit_l_max 12
_diffrn_reflns_limit_l_min -12
_diffrn_reflns_number 15091
_diffrn_reflns_theta_full 34.66
_diffrn_reflns_theta_max 34.66
_diffrn_reflns_theta_min 2.43
_diffrn_standards_number 0
_exptl_absorpt_coefficient_mu 0.126
_exptl_absorpt_correction_T_max 0.9753
_exptl_absorpt_correction_T_min 0.9449
_exptl_absorpt_correction_type multi-scan
_exptl_absorpt_process_details '(<i>SADABS</i>; Bruker, 2005)'
_exptl_crystal_colour yellow
_exptl_crystal_density_diffrn 1.523
_exptl_crystal_density_method 'not measured'
_exptl_crystal_description block
_exptl_crystal_F_000 384
_exptl_crystal_size_max 0.456
_exptl_crystal_size_mid 0.236
_exptl_crystal_size_min 0.20
_refine_diff_density_max 0.409
_refine_diff_density_min -0.224
_refine_ls_extinction_method none
_refine_ls_goodness_of_fit_ref 1.047
_refine_ls_hydrogen_treatment mixed
_refine_ls_matrix_type full
_refine_ls_number_parameters 270
_refine_ls_number_reflns 3387
_refine_ls_number_restraints 2
_refine_ls_restrained_S_all 1.047
_refine_ls_R_factor_all 0.0316
_refine_ls_R_factor_gt 0.0294
_refine_ls_shift/su_max 0.000
_refine_ls_shift/su_mean 0.000
_refine_ls_structure_factor_coef Fsqd
_refine_ls_weighting_details 'calc w=1/[\s^2^(Fo^2^)+(0.0579P)^2^+0.0092P] where P=(Fo^2^+2Fc^2^)/3'
_refine_ls_weighting_scheme calc
_refine_ls_wR_factor_gt 0.0808
_refine_ls_wR_factor_ref 0.0830
_reflns_number_gt 3237
_reflns_number_total 3387
_reflns_threshold_expression I>2\s(I)
_cod_data_source_file tk2548.cif
_cod_data_source_block I
_cod_depositor_comments
;
The following automatic conversions were performed:
'_symmetry_cell_setting' value 'Monoclinic' changed to 'monoclinic'
according to '/home/saulius/struct/CIF-dictionaries/cif_core.dic'
dictionary named 'cif_core.dic' version 2.4.1 from 2010-06-29.

Automatic conversion script
Id: cif_fix_enum 1527 2010-12-29 10:47:43Z saulius 

The following automatic conversions were performed:

'_symmetry_cell_setting' value 'Monoclinic' changed to 'monoclinic'
according to /home/saulius/struct/CIF-dictionaries/cif_core.dic
dictionary named 'cif_core.dic' version 2.4.1 from 2010-06-29.

Automatic conversion script
Id: cif_fix_values 1715 2011-07-08 13:25:40Z adriana 
;
_cod_original_sg_symbol_H-M 'P c'
_cod_database_code 2224033
_cod_database_fobs_code 2224033

loop_
_symmetry_equiv_pos_as_xyz
'x, y, z'
'x, -y, z+1/2'

loop_
_atom_site_type_symbol
_atom_site_label
_atom_site_fract_x
_atom_site_fract_y
_atom_site_fract_z
_atom_site_U_iso_or_equiv
_atom_site_adp_type
_atom_site_calc_flag
_atom_site_refinement_flags
_atom_site_occupancy
_atom_site_disorder_assembly
_atom_site_disorder_group
O O1 1.03560(11) 0.14592(7) 1.07661(12) 0.01241(15) Uani d . 1 . .
O O2 1.29186(11) 0.47147(8) 1.22084(12) 0.01554(17) Uani d . 1 . .
O O3 0.81723(11) 0.48152(7) 0.83916(11) 0.01375(16) Uani d . 1 . .
O O4 0.58471(11) 0.32057(7) 0.97921(12) 0.01402(16) Uani d . 1 . .
O O5 0.41464(11) 0.06573(8) 0.55640(12) 0.01527(17) Uani d . 1 . .
O O6 0.94414(10) 0.14952(7) 0.66677(12) 0.01358(16) Uani d . 1 . .
N N1 1.16599(12) 0.30914(8) 1.13935(13) 0.01118(16) Uani d . 1 . .
N N2 1.05010(13) 0.47550(7) 1.03408(14) 0.01113(16) Uani d . 1 . .
N N3 0.50054(11) 0.19796(8) 0.76033(12) 0.01090(16) Uani d . 1 . .
N N4 0.67803(12) 0.11318(8) 0.60677(13) 0.01124(16) Uani d . 1 . .
C C1 1.03474(13) 0.24831(9) 1.05040(14) 0.00980(17) Uani d . 1 . .
C C2 1.17569(14) 0.42182(9) 1.13520(15) 0.01120(18) Uani d . 1 . .
C C3 0.92023(13) 0.42115(9) 0.93130(15) 0.01017(17) Uani d . 1 . .
C C4 0.91423(13) 0.30599(9) 0.93888(15) 0.00967(17) Uani d . 1 . .
C C5 0.77985(13) 0.24525(9) 0.83177(14) 0.00979(18) Uani d . 1 . .
C C6 0.62473(13) 0.25855(9) 0.86409(14) 0.01016(17) Uani d . 1 . .
C C7 0.52552(13) 0.12277(9) 0.63627(15) 0.01075(18) Uani d . 1 . .
C C8 0.80944(13) 0.17050(9) 0.70160(15) 0.01024(17) Uani d . 1 . .
C C9 1.29964(15) 0.25137(11) 1.24737(16) 0.0154(2) Uani d . 1 . .
H H9A 1.3982 0.2837 1.2299 0.023 Uiso calc R 1 . .
H H9B 1.2972 0.1752 1.2142 0.023 Uiso calc R 1 . .
H H9C 1.2912 0.2573 1.3689 0.023 Uiso calc R 1 . .
C C10 1.04993(17) 0.59583(9) 1.03645(19) 0.0170(2) Uani d . 1 . .
H H10A 1.1471 0.6218 1.1073 0.025 Uiso calc R 1 . .
H H10B 0.9608 0.6216 1.0848 0.025 Uiso calc R 1 . .
H H10C 1.0418 0.6231 0.9189 0.025 Uiso calc R 1 . .
C C11 0.34045(15) 0.20432(11) 0.80192(18) 0.0174(2) Uani d . 1 . .
H H11A 0.2627 0.1952 0.6964 0.026 Uiso calc R 1 . .
H H11B 0.3261 0.2747 0.8530 0.026 Uiso calc R 1 . .
H H11C 0.3274 0.1472 0.8837 0.026 Uiso calc R 1 . .
C C12 0.70481(16) 0.04107(12) 0.46407(19) 0.0201(2) Uani d . 1 . .
H H12A 0.6055 0.0087 0.4092 0.030 Uiso calc R 1 . .
H H12B 0.7785 -0.0159 0.5103 0.030 Uiso calc R 1 . .
H H12C 0.7480 0.0831 0.3789 0.030 Uiso calc R 1 . .
N N5 0.08583(12) 0.04901(9) 0.41174(14) 0.01257(17) Uani d . 1 . .
H H1N5 0.061(3) -0.020(2) 0.410(3) 0.027(6) Uiso d . 1 . .
H H2N5 0.067(3) 0.083(2) 0.315(3) 0.029(5) Uiso d . 1 . .
H H3N5 0.195(3) 0.0572(17) 0.456(3) 0.020(5) Uiso d . 1 . .
H H4N5 0.035(3) 0.0832(18) 0.486(3) 0.025(5) Uiso d . 1 . .
N N6 0.56158(13) 0.46002(9) 0.56578(14) 0.01434(18) Uani d . 1 . .
H H1N6 0.566(3) 0.4075(16) 0.488(3) 0.016(4) Uiso d . 1 . .
H H2N6 0.465(3) 0.4638(17) 0.604(3) 0.022(5) Uiso d . 1 . .
H H3N6 0.568(3) 0.5221(19) 0.520(3) 0.023(5) Uiso d . 1 . .
H H4N6 0.641(3) 0.4479(18) 0.654(3) 0.023(5) Uiso d . 1 . .
O O1W 0.69194(13) 0.30906(8) 0.33669(14) 0.01932(18) Uani d . 1 . .
H H1W1 0.753(3) 0.364(2) 0.346(3) 0.026(5) Uiso d . 1 . .
H H2W1 0.667(3) 0.297(2) 0.236(4) 0.033(6) Uiso d . 1 . .

loop_
_atom_site_aniso_label
_atom_site_aniso_U_11
_atom_site_aniso_U_22
_atom_site_aniso_U_33
_atom_site_aniso_U_12
_atom_site_aniso_U_13
_atom_site_aniso_U_23
O1 0.0146(4) 0.0091(3) 0.0126(3) 0.0000(3) 0.0001(3) 0.0007(3)
O2 0.0123(4) 0.0164(4) 0.0170(4) -0.0048(3) 0.0002(3) -0.0031(3)
O3 0.0144(4) 0.0107(3) 0.0147(4) 0.0010(3) -0.0010(3) 0.0005(3)
O4 0.0141(4) 0.0137(4) 0.0147(4) 0.0001(3) 0.0039(3) -0.0042(3)
O5 0.0098(3) 0.0165(4) 0.0179(4) -0.0020(3) -0.0017(3) -0.0043(3)
O6 0.0096(3) 0.0153(4) 0.0158(4) 0.0003(3) 0.0024(3) -0.0037(3)
N1 0.0091(4) 0.0118(4) 0.0117(4) -0.0009(3) -0.0005(3) -0.0001(3)
N2 0.0107(4) 0.0087(3) 0.0133(4) -0.0016(3) 0.0002(3) -0.0012(3)
N3 0.0081(4) 0.0126(4) 0.0119(4) 0.0000(3) 0.0016(3) -0.0014(3)
N4 0.0092(4) 0.0112(4) 0.0128(4) -0.0003(3) 0.0009(3) -0.0041(3)
C1 0.0086(4) 0.0109(4) 0.0098(4) -0.0006(3) 0.0014(3) -0.0008(3)
C2 0.0105(4) 0.0122(4) 0.0110(4) -0.0027(4) 0.0025(3) -0.0010(3)
C3 0.0098(4) 0.0103(4) 0.0102(4) -0.0009(3) 0.0015(3) -0.0010(3)
C4 0.0090(4) 0.0090(4) 0.0104(4) -0.0004(3) 0.0001(3) -0.0015(3)
C5 0.0097(4) 0.0089(4) 0.0102(4) -0.0004(3) 0.0002(3) -0.0011(3)
C6 0.0100(4) 0.0092(4) 0.0107(4) -0.0006(3) 0.0004(3) 0.0001(3)
C7 0.0096(4) 0.0095(4) 0.0124(4) -0.0003(3) 0.0001(3) -0.0002(3)
C8 0.0101(4) 0.0090(4) 0.0109(4) -0.0009(3) 0.0001(3) -0.0003(3)
C9 0.0112(4) 0.0172(5) 0.0160(5) 0.0002(4) -0.0023(4) 0.0023(4)
C10 0.0188(5) 0.0099(4) 0.0211(5) -0.0024(4) 0.0004(4) -0.0014(4)
C11 0.0102(5) 0.0222(6) 0.0204(5) -0.0007(4) 0.0044(4) -0.0033(4)
C12 0.0133(5) 0.0243(6) 0.0224(6) -0.0025(4) 0.0027(4) -0.0145(5)
N5 0.0120(4) 0.0126(4) 0.0130(4) -0.0014(3) 0.0018(3) 0.0006(3)
N6 0.0141(4) 0.0137(4) 0.0147(4) -0.0007(3) 0.0013(3) 0.0008(3)
O1W 0.0220(5) 0.0170(4) 0.0176(4) -0.0044(3) 0.0001(3) -0.0003(3)

loop_
_atom_type_symbol
_atom_type_description
_atom_type_scat_dispersion_real
_atom_type_scat_dispersion_imag
_atom_type_scat_source
C C 0.0033 0.0000 'International Tables Vol C Tables 4.2.6.8 and 6.1.1.4'
H H 0.0000 0.0000 'International Tables Vol C Tables 4.2.6.8 and 6.1.1.4'
N N 0.0061 0.0000 'International Tables Vol C Tables 4.2.6.8 and 6.1.1.4'
O O 0.0106 0.0000 'International Tables Vol C Tables 4.2.6.8 and 6.1.1.4'

loop_
_geom_angle_atom_site_label_1
_geom_angle_atom_site_label_2
_geom_angle_atom_site_label_3
_geom_angle_site_symmetry_1
_geom_angle_site_symmetry_3
_geom_angle
_geom_angle_publ_flag
C2 N1 C1 . . 123.86(10) ?
C2 N1 C9 . . 116.61(10) ?
C1 N1 C9 . . 119.51(10) ?
C2 N2 C3 . . 123.53(9) ?
C2 N2 C10 . . 118.11(10) ?
C3 N2 C10 . . 118.34(10) ?
C7 N3 C6 . . 123.30(9) ?
C7 N3 C11 . . 117.50(10) ?
C6 N3 C11 . . 118.70(9) ?
C7 N4 C8 . . 124.21(9) ?
C7 N4 C12 . . 117.63(10) ?
C8 N4 C12 . . 118.14(10) ?
O1 C1 C4 . . 125.05(10) ?
O1 C1 N1 . . 117.25(10) ?
C4 C1 N1 . . 117.69(9) ?
O2 C2 N2 . . 122.47(10) ?
O2 C2 N1 . . 121.16(11) ?
N2 C2 N1 . . 116.36(10) ?
O3 C3 C4 . . 125.29(10) ?
O3 C3 N2 . . 116.25(10) ?
C4 C3 N2 . . 118.46(10) ?
C3 C4 C1 . . 119.76(10) ?
C3 C4 C5 . . 120.26(9) ?
C1 C4 C5 . . 119.97(9) ?
C6 C5 C8 . . 120.00(9) ?
C6 C5 C4 . . 120.09(9) ?
C8 C5 C4 . . 119.86(10) ?
O4 C6 C5 . . 125.63(10) ?
O4 C6 N3 . . 116.18(10) ?
C5 C6 N3 . . 118.19(9) ?
O5 C7 N4 . . 122.03(11) ?
O5 C7 N3 . . 121.25(10) ?
N4 C7 N3 . . 116.71(10) ?
O6 C8 N4 . . 117.44(10) ?
O6 C8 C5 . . 125.09(10) ?
N4 C8 C5 . . 117.44(10) ?
N1 C9 H9A . . 109.5 ?
N1 C9 H9B . . 109.5 ?
H9A C9 H9B . . 109.5 ?
N1 C9 H9C . . 109.5 ?
H9A C9 H9C . . 109.5 ?
H9B C9 H9C . . 109.5 ?
N2 C10 H10A . . 109.5 ?
N2 C10 H10B . . 109.5 ?
H10A C10 H10B . . 109.5 ?
N2 C10 H10C . . 109.5 ?
H10A C10 H10C . . 109.5 ?
H10B C10 H10C . . 109.5 ?
N3 C11 H11A . . 109.5 ?
N3 C11 H11B . . 109.5 ?
H11A C11 H11B . . 109.5 ?
N3 C11 H11C . . 109.5 ?
H11A C11 H11C . . 109.5 ?
H11B C11 H11C . . 109.5 ?
N4 C12 H12A . . 109.5 ?
N4 C12 H12B . . 109.5 ?
H12A C12 H12B . . 109.5 ?
N4 C12 H12C . . 109.5 ?
H12A C12 H12C . . 109.5 ?
H12B C12 H12C . . 109.5 ?
H1N5 N5 H2N5 . . 117(2) ?
H1N5 N5 H3N5 . . 109.6(19) ?
H2N5 N5 H3N5 . . 107(2) ?
H1N5 N5 H4N5 . . 108(2) ?
H2N5 N5 H4N5 . . 108(2) ?
H3N5 N5 H4N5 . . 107(2) ?
H1N6 N6 H2N6 . . 113.9(19) ?
H1N6 N6 H3N6 . . 110.3(19) ?
H2N6 N6 H3N6 . . 103(2) ?
H1N6 N6 H4N6 . . 106.3(19) ?
H2N6 N6 H4N6 . . 111(2) ?
H3N6 N6 H4N6 . . 112(2) ?
H1W1 O1W H2W1 . . 106(3) ?

loop_
_geom_bond_atom_site_label_1
_geom_bond_atom_site_label_2
_geom_bond_site_symmetry_2
_geom_bond_distance
_geom_bond_publ_flag
O1 C1 . 1.2611(14) ?
O2 C2 . 1.2433(14) ?
O3 C3 . 1.2611(14) ?
O4 C6 . 1.2620(14) ?
O5 C7 . 1.2427(13) ?
O6 C8 . 1.2544(14) ?
N1 C2 . 1.3733(15) ?
N1 C1 . 1.4117(14) ?
N1 C9 . 1.4642(15) ?
N2 C2 . 1.3710(15) ?
N2 C3 . 1.4052(15) ?
N2 C10 . 1.4631(14) ?
N3 C7 . 1.3713(15) ?
N3 C6 . 1.4139(14) ?
N3 C11 . 1.4623(15) ?
N4 C7 . 1.3672(15) ?
N4 C8 . 1.4072(14) ?
N4 C12 . 1.4616(16) ?
C1 C4 . 1.4033(15) ?
C3 C4 . 1.4028(15) ?
C4 C5 . 1.4830(15) ?
C5 C6 . 1.4013(15) ?
C5 C8 . 1.4143(15) ?
C9 H9A . 0.9600 ?
C9 H9B . 0.9600 ?
C9 H9C . 0.9600 ?
C10 H10A . 0.9600 ?
C10 H10B . 0.9600 ?
C10 H10C . 0.9600 ?
C11 H11A . 0.9600 ?
C11 H11B . 0.9600 ?
C11 H11C . 0.9600 ?
C12 H12A . 0.9600 ?
C12 H12B . 0.9600 ?
C12 H12C . 0.9600 ?
N5 H1N5 . 0.86(2) ?
N5 H2N5 . 0.85(3) ?
N5 H3N5 . 0.94(2) ?
N5 H4N5 . 0.89(2) ?
N6 H1N6 . 0.88(2) ?
N6 H2N6 . 0.93(2) ?
N6 H3N6 . 0.84(2) ?
N6 H4N6 . 0.88(2) ?
O1W H1W1 . 0.84(3) ?
O1W H2W1 . 0.79(3) ?

loop_
_geom_hbond_atom_site_label_D
_geom_hbond_atom_site_label_H
_geom_hbond_atom_site_label_A
_geom_hbond_site_symmetry_A
_geom_hbond_distance_DH
_geom_hbond_distance_HA
_geom_hbond_distance_DA
_geom_hbond_angle_DHA
_geom_hbond_publ_flag
N5 H1N5 O1 2_454 0.87(2) 2.04(2) 2.7629(14) 141(2) yes
N5 H1N5 O6 2_454 0.87(2) 2.52(2) 3.1697(14) 132.9(19) yes
N5 H2N5 O1 1_454 0.85(2) 1.97(2) 2.8116(14) 173(2) yes
N5 H3N5 O5 . 0.94(3) 1.90(3) 2.8312(14) 176.1(19) yes
N5 H4N5 O6 1_455 0.89(2) 1.90(2) 2.7819(14) 173(2) yes
N6 H1N6 O1W . 0.88(2) 2.10(2) 2.9126(15) 152(2) yes
N6 H2N6 O2 2_464 0.93(3) 2.03(2) 2.9074(15) 157.8(19) yes
N6 H3N6 O4 2_564 0.84(2) 1.95(2) 2.7665(14) 164(2) yes
N6 H4N6 O3 . 0.88(2) 1.92(2) 2.7597(14) 158(2) yes
O1W H1W1 O3 2_564 0.84(3) 1.96(2) 2.7602(13) 158(2) yes
O1W H2W1 O4 1_554 0.78(3) 2.01(3) 2.7563(14) 161(3) yes
C9 H9A O1W 1_656 0.9600 2.5100 3.3658(17) 148.00 yes
C10 H10C Cg1 2_564 0.9600 2.96 3.8822(15) 162 yes

loop_
_geom_torsion_atom_site_label_1
_geom_torsion_atom_site_label_2
_geom_torsion_atom_site_label_3
_geom_torsion_atom_site_label_4
_geom_torsion_site_symmetry_1
_geom_torsion_site_symmetry_2
_geom_torsion_site_symmetry_3
_geom_torsion_site_symmetry_4
_geom_torsion
_geom_torsion_publ_flag
C2 N1 C1 O1 . . . . -174.49(10) ?
C9 N1 C1 O1 . . . . 3.76(15) ?
C2 N1 C1 C4 . . . . 5.98(15) ?
C9 N1 C1 C4 . . . . -175.76(10) ?
C3 N2 C2 O2 . . . . 177.67(11) ?
C10 N2 C2 O2 . . . . -3.67(17) ?
C3 N2 C2 N1 . . . . -3.18(16) ?
C10 N2 C2 N1 . . . . 175.47(10) ?
C1 N1 C2 O2 . . . . 177.56(10) ?
C9 N1 C2 O2 . . . . -0.74(16) ?
C1 N1 C2 N2 . . . . -1.60(16) ?
C9 N1 C2 N2 . . . . -179.90(10) ?
C2 N2 C3 O3 . . . . -176.92(10) ?
C10 N2 C3 O3 . . . . 4.43(16) ?
C2 N2 C3 C4 . . . . 3.31(17) ?
C10 N2 C3 C4 . . . . -175.34(10) ?
O3 C3 C4 C1 . . . . -178.39(11) ?
N2 C3 C4 C1 . . . . 1.36(16) ?
O3 C3 C4 C5 . . . . 0.63(18) ?
N2 C3 C4 C5 . . . . -179.62(9) ?
O1 C1 C4 C3 . . . . 174.85(11) ?
N1 C1 C4 C3 . . . . -5.66(15) ?
O1 C1 C4 C5 . . . . -4.17(17) ?
N1 C1 C4 C5 . . . . 175.32(9) ?
C3 C4 C5 C6 . . . . -64.86(14) ?
C1 C4 C5 C6 . . . . 114.15(12) ?
C3 C4 C5 C8 . . . . 117.68(12) ?
C1 C4 C5 C8 . . . . -63.31(14) ?
C8 C5 C6 O4 . . . . 178.22(11) ?
C4 C5 C6 O4 . . . . 0.76(17) ?
C8 C5 C6 N3 . . . . -1.73(15) ?
C4 C5 C6 N3 . . . . -179.19(9) ?
C7 N3 C6 O4 . . . . -176.44(10) ?
C11 N3 C6 O4 . . . . -4.80(15) ?
C7 N3 C6 C5 . . . . 3.52(15) ?
C11 N3 C6 C5 . . . . 175.16(10) ?
C8 N4 C7 O5 . . . . -175.66(11) ?
C12 N4 C7 O5 . . . . 6.19(17) ?
C8 N4 C7 N3 . . . . 3.66(16) ?
C12 N4 C7 N3 . . . . -174.49(11) ?
C6 N3 C7 O5 . . . . 174.96(10) ?
C11 N3 C7 O5 . . . . 3.22(16) ?
C6 N3 C7 N4 . . . . -4.37(15) ?
C11 N3 C7 N4 . . . . -176.11(10) ?
C7 N4 C8 O6 . . . . 176.38(10) ?
C12 N4 C8 O6 . . . . -5.48(16) ?
C7 N4 C8 C5 . . . . -2.08(16) ?
C12 N4 C8 C5 . . . . 176.06(11) ?
C6 C5 C8 O6 . . . . -177.28(11) ?
C4 C5 C8 O6 . . . . 0.18(17) ?
C6 C5 C8 N4 . . . . 1.05(15) ?
C4 C5 C8 N4 . . . . 178.51(10) ?

loop_
_cod_related_entry_id
_cod_related_entry_database
_cod_related_entry_code
1 ChemSpider 30655931
